data_4334420
loop_
_publ_author_name
'Alice Raphael Karikachery'
'Han Baek Lee'
'Mehdi Masjedi'
'Andreas Ross'
'Morgan A. Moody'
'Xiaochen Cai'
'Megan Chui'
'Carl D. Hoff'
'Paul R. Sharp'

_publ_section_title
;
 High Quantum Yield Molecular Bromine Photoelimination from Mononuclear
 Platinum(IV) Complexes
;
_journal_name_full 'Inorganic Chemistry'
_journal_page_first 4113
_journal_page_last 4119
_journal_paper_doi 10.1021/ic4004998
_journal_volume 52
_journal_year 2013
_chemical_formula_sum 'C48 H60 Br N O2 P2 Pt'
_chemical_formula_weight 1019.91
_space_group_IT_number 14
_symmetry_cell_setting monoclinic
_symmetry_Int_Tables_number 14
_symmetry_space_group_name_Hall '-P 2yn'
_symmetry_space_group_name_H-M 'P 1 21/n 1'
_atom_sites_solution_hydrogens geom
_atom_sites_solution_primary direct
_atom_sites_solution_secondary difmap
_audit_creation_method SHELXL-97
_cell_angle_alpha 90.00
_cell_angle_beta 90.135(2)
_cell_angle_gamma 90.00
_cell_formula_units_Z 4
_cell_length_a 13.875(3)
_cell_length_b 19.665(4)
_cell_length_c 15.956(3)
_cell_measurement_reflns_used 9951
_cell_measurement_temperature 173(2)
_cell_measurement_theta_max 22.3
_cell_measurement_theta_min 2.2
_cell_volume 4353.6(15)
_computing_cell_refinement 'APEX2 (Bruker AXS, 2008)'
_computing_data_collection 'APEX2 (Bruker AXS, 2008)'
_computing_data_reduction 'APEX2 (Bruker AXS, 2008)'
_computing_molecular_graphics 'X-SEED, Barbour, 2001'
_computing_publication_material 'CIFTAB (Sheldrick, 1997)'
_computing_structure_refinement 'SHELXL-97 (Sheldrick, 1997)'
_computing_structure_solution 'SHELXS-97 (Sheldrick, 1997)'
_diffrn_ambient_temperature 173(2)
_diffrn_measured_fraction_theta_full 0.996
_diffrn_measured_fraction_theta_max 0.996
_diffrn_measurement_device_type 'Bruker APEXII CCD area detector'
_diffrn_measurement_method 'omega scans'
_diffrn_radiation_monochromator graphite
_diffrn_radiation_type MoK\a
_diffrn_radiation_wavelength 0.71073
_diffrn_reflns_av_R_equivalents 0.0500
_diffrn_reflns_av_sigmaI/netI 0.0420
_diffrn_reflns_limit_h_max 17
_diffrn_reflns_limit_h_min -17
_diffrn_reflns_limit_k_max 25
_diffrn_reflns_limit_k_min -25
_diffrn_reflns_limit_l_max 20
_diffrn_reflns_limit_l_min -20
_diffrn_reflns_number 50428
_diffrn_reflns_theta_full 27.51
_diffrn_reflns_theta_max 27.51
_diffrn_reflns_theta_min 1.64
_diffrn_source 'fine-focus sealed tube'
_diffrn_standards_decay_% 0.0
_exptl_absorpt_coefficient_mu 4.253
_exptl_absorpt_correction_T_max 0.68
_exptl_absorpt_correction_T_min 0.48
_exptl_absorpt_correction_type multi-scan
_exptl_absorpt_process_details
;
 Data were corrected for decay and absorption using the program SADABS 
 (Sheldrick, G. M. (2003). SADABS. Version 2.10. University of
 G\"ottingen, Germany).
;
_exptl_crystal_colour red
_exptl_crystal_density_diffrn 1.556
_exptl_crystal_description needle
_exptl_crystal_F_000 2056
_exptl_crystal_size_max 0.55
_exptl_crystal_size_mid 0.10
_exptl_crystal_size_min 0.10
_refine_diff_density_max 2.069
_refine_diff_density_min -0.989
_refine_diff_density_rms 0.113
_refine_ls_extinction_method none
_refine_ls_goodness_of_fit_ref 1.030
_refine_ls_hydrogen_treatment constr
_refine_ls_matrix_type full
_refine_ls_number_parameters 496
_refine_ls_number_reflns 9974
_refine_ls_number_restraints 0
_refine_ls_restrained_S_all 1.030
_refine_ls_R_factor_all 0.0628
_refine_ls_R_factor_gt 0.0403
_refine_ls_shift/su_max 0.002
_refine_ls_shift/su_mean 0.000
_refine_ls_structure_factor_coef Fsqd
_refine_ls_weighting_details 'calc w=1/[\s^2^(Fo^2^)+(0.0427P)^2^+8.2737P] where P=(Fo^2^+2Fc^2^)/3'
_refine_ls_weighting_scheme calc
_refine_ls_wR_factor_gt 0.0901
_refine_ls_wR_factor_ref 0.0994
_reflns_number_gt 7570
_reflns_number_total 9974
_reflns_threshold_expression >2sigma(I)
_cod_data_source_file ic4004998_si_002_14.cif
_cod_data_source_block 1(PMI)
_cod_original_cell_volume 4353.5(13)
_cod_original_sg_symbol_H-M 'P 21/n'
_cod_database_code 4334420

loop_
_symmetry_equiv_pos_as_xyz
'x, y, z'
'-x+1/2, y+1/2, -z+1/2'
'-x, -y, -z'
'x-1/2, -y-1/2, z-1/2'

loop_
_atom_site_label
_atom_site_type_symbol
_atom_site_fract_x
_atom_site_fract_y
_atom_site_fract_z
_atom_site_U_iso_or_equiv
_atom_site_adp_type
_atom_site_occupancy
_atom_site_symmetry_multiplicity
_atom_site_calc_flag
_atom_site_refinement_flags
Pt1 Pt 0.707213(14) 0.221791(10) 0.675027(11) 0.03589(7) Uani 1 1 d .
Br1 Br 0.67474(5) 0.28755(3) 0.54173(4) 0.05919(17) Uani 1 1 d .
P1 P 0.80180(11) 0.14861(7) 0.59841(8) 0.0448(3) Uani 1 1 d .
P2 P 0.62462(10) 0.30355(7) 0.74888(9) 0.0405(3) Uani 1 1 d .
O1 O 0.6362(3) -0.19484(19) 1.1608(2) 0.0498(9) Uani 1 1 d .
O2 O 0.9228(3) -0.11723(19) 1.2607(2) 0.0485(9) Uani 1 1 d .
N1 N 0.7747(3) -0.1515(2) 1.2162(2) 0.0352(9) Uani 1 1 d .
C1 C 0.7118(4) 0.1593(2) 0.7758(3) 0.0390(11) Uani 1 1 d .
C2 C 0.6345(4) 0.1144(3) 0.7838(3) 0.0480(13) Uani 1 1 d .
H2 H 0.5837 0.1159 0.7438 0.058 Uiso 1 1 calc R
C3 C 0.6299(4) 0.0678(3) 0.8486(3) 0.0478(13) Uani 1 1 d .
H3 H 0.5744 0.0398 0.8533 0.057 Uiso 1 1 calc R
C4 C 0.7026(3) 0.0606(2) 0.9063(3) 0.0348(10) Uani 1 1 d .
C5 C 0.7840(3) 0.1037(2) 0.9014(3) 0.0326(10) Uani 1 1 d .
C6 C 0.7862(3) 0.1550(2) 0.8354(3) 0.0350(10) Uani 1 1 d .
C7 C 0.8652(4) 0.1992(3) 0.8331(3) 0.0387(11) Uani 1 1 d .
H7 H 0.8676 0.2331 0.7907 0.046 Uiso 1 1 calc R
C8 C 0.9383(4) 0.1952(3) 0.8895(3) 0.0425(12) Uani 1 1 d .
H8 H 0.9904 0.2264 0.8866 0.051 Uiso 1 1 calc R
C9 C 0.9373(3) 0.1454(2) 0.9518(3) 0.0390(11) Uani 1 1 d .
H9 H 0.9895 0.1427 0.9903 0.047 Uiso 1 1 calc R
C10 C 0.8617(3) 0.0997(2) 0.9584(3) 0.0326(10) Uani 1 1 d .
C11 C 0.8619(3) 0.0455(2) 1.0235(3) 0.0313(10) Uani 1 1 d .
C12 C 0.7798(3) 0.0016(2) 1.0279(3) 0.0318(10) Uani 1 1 d .
C13 C 0.7005(3) 0.0078(2) 0.9727(3) 0.0340(10) Uani 1 1 d .
C14 C 0.6234(4) -0.0367(3) 0.9811(3) 0.0396(11) Uani 1 1 d .
H14 H 0.5698 -0.0322 0.9443 0.048 Uiso 1 1 calc R
C15 C 0.6225(4) -0.0879(3) 1.0422(3) 0.0410(12) Uani 1 1 d .
H15 H 0.5688 -0.1178 1.0457 0.049 Uiso 1 1 calc R
C16 C 0.6983(3) -0.0955(2) 1.0970(3) 0.0343(10) Uani 1 1 d .
C17 C 0.7779(3) -0.0505(2) 1.0908(3) 0.0316(10) Uani 1 1 d .
C18 C 0.8569(4) -0.0576(2) 1.1454(3) 0.0361(11) Uani 1 1 d .
C19 C 0.9351(4) -0.0138(3) 1.1384(3) 0.0396(11) Uani 1 1 d .
H19 H 0.9879 -0.0185 1.1759 0.048 Uiso 1 1 calc R
C20 C 0.9373(4) 0.0361(2) 1.0782(3) 0.0391(11) Uani 1 1 d .
H20 H 0.9923 0.0647 1.0744 0.047 Uiso 1 1 calc R
C21 C 0.6981(3) -0.1510(3) 1.1578(3) 0.0374(11) Uani 1 1 d .
C22 C 0.8568(4) -0.1098(2) 1.2112(3) 0.0360(11) Uani 1 1 d .
C23 C 0.7777(4) -0.2081(2) 1.2745(3) 0.0407(12) Uani 1 1 d .
C24 C 0.7365(4) -0.2068(3) 1.3548(3) 0.0476(13) Uani 1 1 d .
C25 C 0.7465(4) -0.2684(3) 1.3991(4) 0.0535(15) Uani 1 1 d .
H25 H 0.7193 -0.2717 1.4535 0.064 Uiso 1 1 calc R
C26 C 0.7938(4) -0.3239(3) 1.3671(4) 0.0542(15) Uani 1 1 d .
H26 H 0.7989 -0.3636 1.4007 0.065 Uiso 1 1 calc R
C27 C 0.8345(4) -0.3242(3) 1.2879(3) 0.0451(13) Uani 1 1 d .
C28 C 0.8244(4) -0.2650(3) 1.2420(3) 0.0427(12) Uani 1 1 d .
H28 H 0.8500 -0.2631 1.1869 0.051 Uiso 1 1 calc R
C29 C 0.6875(4) -0.1457(3) 1.3959(4) 0.0527(14) Uani 1 1 d .
C30 C 0.6081(5) -0.1148(3) 1.3397(4) 0.0706(19) Uani 1 1 d .
H30A H 0.5596 -0.1496 1.3271 0.106 Uiso 1 1 calc R
H30B H 0.6368 -0.0985 1.2873 0.106 Uiso 1 1 calc R
H30C H 0.5776 -0.0767 1.3690 0.106 Uiso 1 1 calc R
C31 C 0.7638(5) -0.0923(4) 1.4161(5) 0.086(2) Uani 1 1 d .
H31A H 0.7978 -0.0795 1.3647 0.128 Uiso 1 1 calc R
H31B H 0.8100 -0.1110 1.4566 0.128 Uiso 1 1 calc R
H31C H 0.7327 -0.0520 1.4401 0.128 Uiso 1 1 calc R
C32 C 0.6360(6) -0.1634(4) 1.4775(4) 0.085(2) Uani 1 1 d .
H32A H 0.5874 -0.1985 1.4667 0.127 Uiso 1 1 calc R
H32B H 0.6044 -0.1226 1.4997 0.127 Uiso 1 1 calc R
H32C H 0.6829 -0.1803 1.5184 0.127 Uiso 1 1 calc R
C33 C 0.8835(4) -0.3874(3) 1.2520(4) 0.0532(14) Uani 1 1 d .
C34 C 0.9532(5) -0.3704(3) 1.1800(5) 0.074(2) Uani 1 1 d .
H34A H 1.0039 -0.3400 1.2007 0.112 Uiso 1 1 calc R
H34B H 0.9176 -0.3479 1.1347 0.112 Uiso 1 1 calc R
H34C H 0.9823 -0.4124 1.1588 0.112 Uiso 1 1 calc R
C35 C 0.8050(6) -0.4349(3) 1.2172(6) 0.089(2) Uani 1 1 d .
H35A H 0.8351 -0.4758 1.1939 0.133 Uiso 1 1 calc R
H35B H 0.7689 -0.4113 1.1731 0.133 Uiso 1 1 calc R
H35C H 0.7611 -0.4478 1.2624 0.133 Uiso 1 1 calc R
C36 C 0.9409(6) -0.4263(4) 1.3177(5) 0.091(3) Uani 1 1 d .
H36A H 0.9914 -0.3969 1.3407 0.136 Uiso 1 1 calc R
H36B H 0.9704 -0.4665 1.2919 0.136 Uiso 1 1 calc R
H36C H 0.8977 -0.4407 1.3629 0.136 Uiso 1 1 calc R
C37 C 0.8630(4) 0.0811(3) 0.6551(3) 0.0485(13) Uani 1 1 d .
H37A H 0.9038 0.1022 0.6989 0.058 Uiso 1 1 calc R
H37B H 0.8137 0.0533 0.6838 0.058 Uiso 1 1 calc R
C38 C 0.9265(5) 0.0334(4) 0.6031(4) 0.075(2) Uani 1 1 d .
H38A H 0.9565 -0.0003 0.6401 0.112 Uiso 1 1 calc R
H38B H 0.9768 0.0599 0.5750 0.112 Uiso 1 1 calc R
H38C H 0.8868 0.0102 0.5611 0.112 Uiso 1 1 calc R
C39 C 0.7360(5) 0.1073(4) 0.5144(4) 0.0690(19) Uani 1 1 d .
H39A H 0.7120 0.1423 0.4750 0.083 Uiso 1 1 calc R
H39B H 0.7805 0.0772 0.4832 0.083 Uiso 1 1 calc R
C40 C 0.6512(5) 0.0654(4) 0.5461(5) 0.091(3) Uani 1 1 d .
H40A H 0.6172 0.0451 0.4983 0.137 Uiso 1 1 calc R
H40B H 0.6070 0.0948 0.5772 0.137 Uiso 1 1 calc R
H40C H 0.6749 0.0292 0.5831 0.137 Uiso 1 1 calc R
C41 C 0.8988(5) 0.1961(3) 0.5454(4) 0.0631(17) Uani 1 1 d .
H41A H 0.9418 0.1637 0.5164 0.076 Uiso 1 1 calc R
H41B H 0.8700 0.2264 0.5025 0.076 Uiso 1 1 calc R
C42 C 0.9578(5) 0.2387(4) 0.6064(4) 0.0681(18) Uani 1 1 d .
H42A H 1.0089 0.2625 0.5759 0.102 Uiso 1 1 calc R
H42B H 0.9868 0.2089 0.6488 0.102 Uiso 1 1 calc R
H42C H 0.9159 0.2720 0.6339 0.102 Uiso 1 1 calc R
C43 C 0.6365(5) 0.3047(3) 0.8634(4) 0.0632(17) Uani 1 1 d .
H43A H 0.7062 0.3034 0.8767 0.076 Uiso 1 1 calc R
H43B H 0.6119 0.3491 0.8832 0.076 Uiso 1 1 calc R
C44 C 0.5913(6) 0.2536(5) 0.9122(5) 0.093(2) Uani 1 1 d .
H44A H 0.6051 0.2615 0.9717 0.139 Uiso 1 1 calc R
H44B H 0.6160 0.2088 0.8958 0.139 Uiso 1 1 calc R
H44C H 0.5215 0.2551 0.9029 0.139 Uiso 1 1 calc R
C45 C 0.4963(4) 0.3023(3) 0.7271(4) 0.0508(14) Uani 1 1 d .
H45A H 0.4871 0.3097 0.6662 0.061 Uiso 1 1 calc R
H45B H 0.4718 0.2562 0.7401 0.061 Uiso 1 1 calc R
C46 C 0.4343(5) 0.3536(3) 0.7737(5) 0.0708(19) Uani 1 1 d .
H46A H 0.3668 0.3481 0.7569 0.106 Uiso 1 1 calc R
H46B H 0.4558 0.3998 0.7601 0.106 Uiso 1 1 calc R
H46C H 0.4404 0.3461 0.8342 0.106 Uiso 1 1 calc R
C47 C 0.6644(4) 0.3894(3) 0.7206(4) 0.0570(15) Uani 1 1 d .
H47A H 0.6519 0.3972 0.6603 0.068 Uiso 1 1 calc R
H47B H 0.6265 0.4231 0.7527 0.068 Uiso 1 1 calc R
C48 C 0.7722(5) 0.4003(3) 0.7386(5) 0.076(2) Uani 1 1 d .
H48A H 0.7904 0.4468 0.7229 0.114 Uiso 1 1 calc R
H48B H 0.8101 0.3678 0.7058 0.114 Uiso 1 1 calc R
H48C H 0.7848 0.3933 0.7984 0.114 Uiso 1 1 calc R

loop_
_atom_site_aniso_label
_atom_site_aniso_U_11
_atom_site_aniso_U_22
_atom_site_aniso_U_33
_atom_site_aniso_U_23
_atom_site_aniso_U_13
_atom_site_aniso_U_12
Pt1 0.04104(11) 0.03581(11) 0.03081(10) 0.00961(8) -0.00069(7) 0.00287(9)
Br1 0.0637(4) 0.0695(4) 0.0444(3) 0.0283(3) 0.0011(3) 0.0143(3)
P1 0.0494(8) 0.0501(8) 0.0348(7) 0.0016(6) -0.0011(6) 0.0069(6)
P2 0.0414(7) 0.0344(7) 0.0456(8) 0.0064(6) 0.0024(6) 0.0006(6)
O1 0.046(2) 0.047(2) 0.056(2) 0.0159(18) -0.0088(18) -0.0155(18)
O2 0.040(2) 0.054(2) 0.051(2) 0.0124(18) -0.0132(17) -0.0037(17)
N1 0.040(2) 0.034(2) 0.032(2) 0.0117(17) -0.0048(17) -0.0022(17)
C1 0.053(3) 0.034(3) 0.030(2) 0.002(2) 0.001(2) 0.003(2)
C2 0.054(3) 0.043(3) 0.047(3) 0.016(2) -0.011(3) -0.010(3)
C3 0.045(3) 0.050(3) 0.048(3) 0.010(3) -0.010(2) -0.014(3)
C4 0.034(3) 0.034(2) 0.037(3) -0.003(2) -0.004(2) -0.004(2)
C5 0.036(3) 0.035(2) 0.027(2) -0.0030(19) 0.0009(19) 0.001(2)
C6 0.044(3) 0.030(2) 0.031(2) 0.0005(19) 0.006(2) 0.002(2)
C7 0.045(3) 0.035(3) 0.036(3) 0.005(2) 0.003(2) 0.002(2)
C8 0.042(3) 0.040(3) 0.046(3) 0.002(2) 0.005(2) -0.010(2)
C9 0.034(3) 0.039(3) 0.044(3) 0.002(2) -0.003(2) -0.009(2)
C10 0.035(3) 0.034(2) 0.029(2) -0.0025(19) 0.0029(19) -0.002(2)
C11 0.036(3) 0.030(2) 0.028(2) -0.0052(18) 0.0057(19) -0.0038(19)
C12 0.039(3) 0.030(2) 0.026(2) -0.0017(18) 0.0000(19) 0.005(2)
C13 0.036(3) 0.034(2) 0.032(2) 0.0010(19) -0.001(2) 0.000(2)
C14 0.038(3) 0.045(3) 0.035(3) 0.006(2) -0.010(2) 0.000(2)
C15 0.038(3) 0.042(3) 0.043(3) 0.006(2) -0.007(2) -0.003(2)
C16 0.040(3) 0.035(3) 0.028(2) 0.0032(19) -0.002(2) 0.004(2)
C17 0.043(3) 0.026(2) 0.026(2) 0.0009(18) 0.0035(19) 0.0036(19)
C18 0.041(3) 0.034(3) 0.033(2) 0.004(2) 0.004(2) 0.002(2)
C19 0.039(3) 0.040(3) 0.040(3) 0.000(2) -0.003(2) -0.002(2)
C20 0.040(3) 0.038(3) 0.039(3) 0.000(2) -0.003(2) -0.007(2)
C21 0.039(3) 0.039(3) 0.034(3) 0.003(2) -0.002(2) 0.000(2)
C22 0.038(3) 0.034(3) 0.035(3) 0.002(2) 0.000(2) 0.003(2)
C23 0.043(3) 0.035(3) 0.044(3) 0.015(2) -0.006(2) -0.001(2)
C24 0.051(3) 0.053(3) 0.039(3) 0.010(2) 0.000(2) -0.001(3)
C25 0.062(4) 0.054(4) 0.045(3) 0.021(3) 0.003(3) -0.005(3)
C26 0.059(4) 0.043(3) 0.061(4) 0.027(3) -0.009(3) -0.003(3)
C27 0.042(3) 0.041(3) 0.052(3) 0.009(2) -0.005(2) 0.000(2)
C28 0.044(3) 0.042(3) 0.043(3) 0.011(2) -0.002(2) -0.004(2)
C29 0.060(4) 0.053(3) 0.045(3) 0.001(3) -0.002(3) 0.002(3)
C30 0.080(5) 0.065(4) 0.067(4) -0.001(3) -0.004(4) 0.021(4)
C31 0.079(5) 0.085(5) 0.093(6) -0.032(4) 0.008(4) -0.011(4)
C32 0.102(6) 0.090(5) 0.062(4) 0.015(4) 0.024(4) 0.010(5)
C33 0.051(3) 0.038(3) 0.071(4) 0.013(3) -0.006(3) 0.003(3)
C34 0.080(5) 0.054(4) 0.089(5) 0.008(4) 0.013(4) 0.015(4)
C35 0.082(5) 0.053(4) 0.130(7) -0.012(4) 0.000(5) -0.008(4)
C36 0.102(6) 0.080(5) 0.090(6) 0.030(4) -0.002(5) 0.040(5)
C37 0.051(3) 0.047(3) 0.047(3) -0.002(2) -0.004(3) 0.009(3)
C38 0.085(5) 0.070(5) 0.069(4) -0.005(4) 0.000(4) 0.030(4)
C39 0.078(5) 0.079(5) 0.050(4) -0.019(3) -0.018(3) 0.017(4)
C40 0.077(5) 0.106(6) 0.091(6) -0.047(5) -0.014(4) -0.013(5)
C41 0.072(4) 0.068(4) 0.049(4) 0.008(3) 0.022(3) 0.015(3)
C42 0.056(4) 0.077(5) 0.071(4) 0.010(4) 0.009(3) -0.006(3)
C43 0.073(4) 0.064(4) 0.052(4) 0.005(3) 0.007(3) 0.017(3)
C44 0.101(6) 0.107(6) 0.070(5) -0.002(5) 0.013(5) 0.018(5)
C45 0.039(3) 0.045(3) 0.068(4) -0.002(3) 0.003(3) -0.002(2)
C46 0.052(4) 0.067(4) 0.093(5) 0.009(4) 0.014(4) 0.004(3)
C47 0.056(4) 0.035(3) 0.079(4) 0.004(3) 0.004(3) -0.003(3)
C48 0.060(4) 0.058(4) 0.110(6) 0.002(4) 0.008(4) -0.016(3)

loop_
_atom_type_symbol
_atom_type_description
_atom_type_scat_dispersion_real
_atom_type_scat_dispersion_imag
_atom_type_scat_source
C C 0.0033 0.0016 'International Tables Vol C Tables 4.2.6.8 and 6.1.1.4'
H H 0.0000 0.0000 'International Tables Vol C Tables 4.2.6.8 and 6.1.1.4'
N N 0.0061 0.0033 'International Tables Vol C Tables 4.2.6.8 and 6.1.1.4'
O O 0.0106 0.0060 'International Tables Vol C Tables 4.2.6.8 and 6.1.1.4'
P P 0.1023 0.0942 'International Tables Vol C Tables 4.2.6.8 and 6.1.1.4'
Br Br -0.2901 2.4595 'International Tables Vol C Tables 4.2.6.8 and 6.1.1.4'
Pt Pt -1.7033 8.3905 'International Tables Vol C Tables 4.2.6.8 and 6.1.1.4'

loop_
_geom_angle_atom_site_label_1
_geom_angle_atom_site_label_2
_geom_angle_atom_site_label_3
_geom_angle
C1 Pt1 P2 91.85(14)
C1 Pt1 P1 91.45(14)
P2 Pt1 P1 173.99(5)
C1 Pt1 Br1 169.60(15)
P2 Pt1 Br1 89.17(4)
P1 Pt1 Br1 88.49(4)
C39 P1 C37 105.9(3)
C39 P1 C41 104.7(3)
C37 P1 C41 104.9(3)
C39 P1 Pt1 112.8(2)
C37 P1 Pt1 117.35(18)
C41 P1 Pt1 110.1(2)
C45 P2 C47 105.2(3)
C45 P2 C43 106.1(3)
C47 P2 C43 102.0(3)
C45 P2 Pt1 112.48(19)
C47 P2 Pt1 111.5(2)
C43 P2 Pt1 118.4(2)
C22 N1 C21 124.5(4)
C22 N1 C23 117.5(4)
C21 N1 C23 116.7(4)
C2 C1 C6 117.6(4)
C2 C1 Pt1 115.7(4)
C6 C1 Pt1 126.6(4)
C3 C2 C1 121.6(5)
C3 C2 H2 119.2
C1 C2 H2 119.2
C4 C3 C2 122.4(5)
C4 C3 H3 118.8
C2 C3 H3 118.8
C3 C4 C5 119.1(5)
C3 C4 C13 122.4(4)
C5 C4 C13 118.4(4)
C10 C5 C4 122.7(4)
C10 C5 C6 119.1(4)
C4 C5 C6 118.2(4)
C7 C6 C1 121.2(4)
C7 C6 C5 117.8(4)
C1 C6 C5 121.0(4)
C8 C7 C6 122.0(5)
C8 C7 H7 119.0
C6 C7 H7 119.0
C7 C8 C9 120.3(5)
C7 C8 H8 119.8
C9 C8 H8 119.8
C10 C9 C8 121.2(5)
C10 C9 H9 119.4
C8 C9 H9 119.4
C9 C10 C5 119.6(4)
C9 C10 C11 121.2(4)
C5 C10 C11 119.2(4)
C20 C11 C12 119.5(4)
C20 C11 C10 122.6(4)
C12 C11 C10 117.8(4)
C13 C12 C11 122.5(4)
C13 C12 C17 118.8(4)
C11 C12 C17 118.8(4)
C14 C13 C12 119.0(4)
C14 C13 C4 121.7(4)
C12 C13 C4 119.2(4)
C13 C14 C15 121.9(4)
C13 C14 H14 119.1
C15 C14 H14 119.1
C16 C15 C14 120.8(5)
C16 C15 H15 119.6
C14 C15 H15 119.6
C15 C16 C17 118.8(4)
C15 C16 C21 120.1(5)
C17 C16 C21 121.0(4)
C18 C17 C16 120.0(4)
C18 C17 C12 119.3(4)
C16 C17 C12 120.7(4)
C19 C18 C17 119.6(4)
C19 C18 C22 119.6(4)
C17 C18 C22 120.7(4)
C20 C19 C18 121.3(5)
C20 C19 H19 119.4
C18 C19 H19 119.4
C19 C20 C11 121.4(5)
C19 C20 H20 119.3
C11 C20 H20 119.3
O1 C21 N1 120.0(4)
O1 C21 C16 123.9(4)
N1 C21 C16 116.2(4)
O2 C22 N1 120.1(4)
O2 C22 C18 123.1(5)
N1 C22 C18 116.8(4)
C28 C23 C24 123.0(4)
C28 C23 N1 112.9(4)
C24 C23 N1 124.1(5)
C23 C24 C25 113.7(5)
C23 C24 C29 126.0(5)
C25 C24 C29 120.2(5)
C26 C25 C24 122.9(5)
C26 C25 H25 118.6
C24 C25 H25 118.6
C25 C26 C27 122.7(5)
C25 C26 H26 118.7
C27 C26 H26 118.7
C28 C27 C26 116.0(5)
C28 C27 C33 122.0(5)
C26 C27 C33 121.9(5)
C27 C28 C23 121.7(5)
C27 C28 H28 119.1
C23 C28 H28 119.1
C31 C29 C32 107.6(6)
C31 C29 C24 108.8(5)
C32 C29 C24 113.4(5)
C31 C29 C30 110.2(6)
C32 C29 C30 104.5(5)
C24 C29 C30 112.2(5)
C29 C30 H30A 109.5
C29 C30 H30B 109.5
H30A C30 H30B 109.5
C29 C30 H30C 109.5
H30A C30 H30C 109.5
H30B C30 H30C 109.5
C29 C31 H31A 109.5
C29 C31 H31B 109.5
H31A C31 H31B 109.5
C29 C31 H31C 109.5
H31A C31 H31C 109.5
H31B C31 H31C 109.5
C29 C32 H32A 109.5
C29 C32 H32B 109.5
H32A C32 H32B 109.5
C29 C32 H32C 109.5
H32A C32 H32C 109.5
H32B C32 H32C 109.5
C36 C33 C27 112.5(6)
C36 C33 C35 108.2(6)
C27 C33 C35 108.3(5)
C36 C33 C34 107.2(5)
C27 C33 C34 112.5(5)
C35 C33 C34 107.9(6)
C33 C34 H34A 109.5
C33 C34 H34B 109.5
H34A C34 H34B 109.5
C33 C34 H34C 109.5
H34A C34 H34C 109.5
H34B C34 H34C 109.5
C33 C35 H35A 109.5
C33 C35 H35B 109.5
H35A C35 H35B 109.5
C33 C35 H35C 109.5
H35A C35 H35C 109.5
H35B C35 H35C 109.5
C33 C36 H36A 109.5
C33 C36 H36B 109.5
H36A C36 H36B 109.5
C33 C36 H36C 109.5
H36A C36 H36C 109.5
H36B C36 H36C 109.5
C38 C37 P1 116.6(4)
C38 C37 H37A 108.1
P1 C37 H37A 108.1
C38 C37 H37B 108.1
P1 C37 H37B 108.1
H37A C37 H37B 107.3
C37 C38 H38A 109.5
C37 C38 H38B 109.5
H38A C38 H38B 109.5
C37 C38 H38C 109.5
H38A C38 H38C 109.5
H38B C38 H38C 109.5
C40 C39 P1 112.7(5)
C40 C39 H39A 109.1
P1 C39 H39A 109.1
C40 C39 H39B 109.1
P1 C39 H39B 109.1
H39A C39 H39B 107.8
C39 C40 H40A 109.5
C39 C40 H40B 109.5
H40A C40 H40B 109.5
C39 C40 H40C 109.5
H40A C40 H40C 109.5
H40B C40 H40C 109.5
C42 C41 P1 112.1(4)
C42 C41 H41A 109.2
P1 C41 H41A 109.2
C42 C41 H41B 109.2
P1 C41 H41B 109.2
H41A C41 H41B 107.9
C41 C42 H42A 109.5
C41 C42 H42B 109.5
H42A C42 H42B 109.5
C41 C42 H42C 109.5
H42A C42 H42C 109.5
H42B C42 H42C 109.5
C44 C43 P2 120.0(6)
C44 C43 H43A 107.3
P2 C43 H43A 107.3
C44 C43 H43B 107.3
P2 C43 H43B 107.3
H43A C43 H43B 106.9
C43 C44 H44A 109.5
C43 C44 H44B 109.5
H44A C44 H44B 109.5
C43 C44 H44C 109.5
H44A C44 H44C 109.5
H44B C44 H44C 109.5
C46 C45 P2 116.9(4)
C46 C45 H45A 108.1
P2 C45 H45A 108.1
C46 C45 H45B 108.1
P2 C45 H45B 108.1
H45A C45 H45B 107.3
C45 C46 H46A 109.5
C45 C46 H46B 109.5
H46A C46 H46B 109.5
C45 C46 H46C 109.5
H46A C46 H46C 109.5
H46B C46 H46C 109.5
C48 C47 P2 112.1(4)
C48 C47 H47A 109.2
P2 C47 H47A 109.2
C48 C47 H47B 109.2
P2 C47 H47B 109.2
H47A C47 H47B 107.9
C47 C48 H48A 109.5
C47 C48 H48B 109.5
H48A C48 H48B 109.5
C47 C48 H48C 109.5
H48A C48 H48C 109.5
H48B C48 H48C 109.5

loop_
_geom_bond_atom_site_label_1
_geom_bond_atom_site_label_2
_geom_bond_distance
Pt1 C1 2.024(5)
Pt1 P2 2.3008(14)
Pt1 P1 2.3012(14)
Pt1 Br1 2.5288(6)
P1 C39 1.812(6)
P1 C37 1.815(5)
P1 C41 1.845(6)
P2 C45 1.814(6)
P2 C47 1.833(5)
P2 C43 1.835(6)
O1 C21 1.217(6)
O2 C22 1.217(6)
N1 C22 1.406(6)
N1 C21 1.412(6)
N1 C23 1.451(6)
C1 C2 1.395(7)
C1 C6 1.405(7)
C2 C3 1.383(7)
C2 H2 0.9500
C3 C4 1.372(7)
C3 H3 0.9500
C4 C5 1.415(6)
C4 C13 1.483(6)
C5 C10 1.411(6)
C5 C6 1.459(6)
C6 C7 1.400(7)
C7 C8 1.357(7)
C7 H7 0.9500
C8 C9 1.396(7)
C8 H8 0.9500
C9 C10 1.384(6)
C9 H9 0.9500
C10 C11 1.489(6)
C11 C20 1.375(7)
C11 C12 1.430(6)
C12 C13 1.414(6)
C12 C17 1.434(6)
C13 C14 1.387(7)
C14 C15 1.403(7)
C14 H14 0.9500
C15 C16 1.375(6)
C15 H15 0.9500
C16 C17 1.419(6)
C16 C21 1.461(6)
C17 C18 1.407(7)
C18 C19 1.390(7)
C18 C22 1.467(6)
C19 C20 1.372(7)
C19 H19 0.9500
C20 H20 0.9500
C23 C28 1.395(7)
C23 C24 1.403(8)
C24 C25 1.411(7)
C24 C29 1.528(8)
C25 C26 1.372(8)
C25 H25 0.9500
C26 C27 1.386(8)
C26 H26 0.9500
C27 C28 1.382(7)
C27 C33 1.529(8)
C28 H28 0.9500
C29 C31 1.526(9)
C29 C32 1.527(8)
C29 C30 1.543(8)
C30 H30A 0.9800
C30 H30B 0.9800
C30 H30C 0.9800
C31 H31A 0.9800
C31 H31B 0.9800
C31 H31C 0.9800
C32 H32A 0.9800
C32 H32B 0.9800
C32 H32C 0.9800
C33 C36 1.521(8)
C33 C35 1.537(9)
C33 C34 1.540(9)
C34 H34A 0.9800
C34 H34B 0.9800
C34 H34C 0.9800
C35 H35A 0.9800
C35 H35B 0.9800
C35 H35C 0.9800
C36 H36A 0.9800
C36 H36B 0.9800
C36 H36C 0.9800
C37 C38 1.531(8)
C37 H37A 0.9900
C37 H37B 0.9900
C38 H38A 0.9800
C38 H38B 0.9800
C38 H38C 0.9800
C39 C40 1.524(10)
C39 H39A 0.9900
C39 H39B 0.9900
C40 H40A 0.9800
C40 H40B 0.9800
C40 H40C 0.9800
C41 C42 1.522(9)
C41 H41A 0.9900
C41 H41B 0.9900
C42 H42A 0.9800
C42 H42B 0.9800
C42 H42C 0.9800
C43 C44 1.418(10)
C43 H43A 0.9900
C43 H43B 0.9900
C44 H44A 0.9800
C44 H44B 0.9800
C44 H44C 0.9800
C45 C46 1.521(8)
C45 H45A 0.9900
C45 H45B 0.9900
C46 H46A 0.9800
C46 H46B 0.9800
C46 H46C 0.9800
C47 C48 1.536(8)
C47 H47A 0.9900
C47 H47B 0.9900
C48 H48A 0.9800
C48 H48B 0.9800
C48 H48C 0.9800

loop_
_geom_torsion_atom_site_label_1
_geom_torsion_atom_site_label_2
_geom_torsion_atom_site_label_3
_geom_torsion_atom_site_label_4
_geom_torsion
C1 Pt1 P1 C39 110.3(3)
P2 Pt1 P1 C39 -126.4(5)
Br1 Pt1 P1 C39 -59.3(3)
C1 Pt1 P1 C37 -13.2(3)
P2 Pt1 P1 C37 110.1(5)
Br1 Pt1 P1 C37 177.2(2)
C1 Pt1 P1 C41 -133.1(3)
P2 Pt1 P1 C41 -9.8(6)
Br1 Pt1 P1 C41 57.3(2)
C1 Pt1 P2 C45 -100.0(3)
P1 Pt1 P2 C45 136.7(5)
Br1 Pt1 P2 C45 69.6(2)
C1 Pt1 P2 C47 142.1(3)
P1 Pt1 P2 C47 18.8(6)
Br1 Pt1 P2 C47 -48.2(2)
C1 Pt1 P2 C43 24.3(3)
P1 Pt1 P2 C43 -99.0(5)
Br1 Pt1 P2 C43 -166.1(3)
P2 Pt1 C1 C2 89.8(4)
P1 Pt1 C1 C2 -95.2(4)
Br1 Pt1 C1 C2 -5.6(11)
P2 Pt1 C1 C6 -93.0(4)
P1 Pt1 C1 C6 82.0(4)
Br1 Pt1 C1 C6 171.6(5)
C6 C1 C2 C3 0.9(8)
Pt1 C1 C2 C3 178.3(4)
C1 C2 C3 C4 -3.1(9)
C2 C3 C4 C5 2.1(8)
C2 C3 C4 C13 -176.1(5)
C3 C4 C5 C10 179.8(5)
C13 C4 C5 C10 -1.9(7)
C3 C4 C5 C6 1.0(7)
C13 C4 C5 C6 179.3(4)
C2 C1 C6 C7 -178.4(5)
Pt1 C1 C6 C7 4.4(7)
C2 C1 C6 C5 2.2(7)
Pt1 C1 C6 C5 -174.9(3)
C10 C5 C6 C7 -1.4(6)
C4 C5 C6 C7 177.5(4)
C10 C5 C6 C1 177.9(4)
C4 C5 C6 C1 -3.2(7)
C1 C6 C7 C8 -179.1(5)
C5 C6 C7 C8 0.3(7)
C6 C7 C8 C9 0.9(8)
C7 C8 C9 C10 -0.9(8)
C8 C9 C10 C5 -0.2(7)
C8 C9 C10 C11 178.4(4)
C4 C5 C10 C9 -177.5(4)
C6 C5 C10 C9 1.4(7)
C4 C5 C10 C11 3.8(7)
C6 C5 C10 C11 -177.3(4)
C9 C10 C11 C20 -2.2(7)
C5 C10 C11 C20 176.4(4)
C9 C10 C11 C12 178.1(4)
C5 C10 C11 C12 -3.2(6)
C20 C11 C12 C13 -179.0(4)
C10 C11 C12 C13 0.7(6)
C20 C11 C12 C17 1.1(6)
C10 C11 C12 C17 -179.2(4)
C11 C12 C13 C14 -179.9(4)
C17 C12 C13 C14 0.1(7)
C11 C12 C13 C4 1.3(7)
C17 C12 C13 C4 -178.8(4)
C3 C4 C13 C14 -1.3(8)
C5 C4 C13 C14 -179.6(4)
C3 C4 C13 C12 177.5(5)
C5 C4 C13 C12 -0.8(7)
C12 C13 C14 C15 -0.7(7)
C4 C13 C14 C15 178.1(5)
C13 C14 C15 C16 0.7(8)
C14 C15 C16 C17 0.0(7)
C14 C15 C16 C21 -177.2(5)
C15 C16 C17 C18 -179.2(5)
C21 C16 C17 C18 -2.1(7)
C15 C16 C17 C12 -0.6(7)
C21 C16 C17 C12 176.5(4)
C13 C12 C17 C18 179.2(4)
C11 C12 C17 C18 -0.8(6)
C13 C12 C17 C16 0.6(6)
C11 C12 C17 C16 -179.5(4)
C16 C17 C18 C19 179.3(4)
C12 C17 C18 C19 0.7(7)
C16 C17 C18 C22 -2.2(7)
C12 C17 C18 C22 179.1(4)
C17 C18 C19 C20 -0.8(7)
C22 C18 C19 C20 -179.3(4)
C18 C19 C20 C11 1.1(8)
C12 C11 C20 C19 -1.2(7)
C10 C11 C20 C19 179.1(4)
C22 N1 C21 O1 170.4(5)
C23 N1 C21 O1 3.6(7)
C22 N1 C21 C16 -10.6(7)
C23 N1 C21 C16 -177.4(4)
C15 C16 C21 O1 4.1(8)
C17 C16 C21 O1 -172.9(5)
C15 C16 C21 N1 -174.8(4)
C17 C16 C21 N1 8.1(7)
C21 N1 C22 O2 -174.2(5)
C23 N1 C22 O2 -7.6(7)
C21 N1 C22 C18 6.6(7)
C23 N1 C22 C18 173.3(4)
C19 C18 C22 O2 -0.5(8)
C17 C18 C22 O2 -178.9(5)
C19 C18 C22 N1 178.6(4)
C17 C18 C22 N1 0.2(7)
C22 N1 C23 C28 -82.3(6)
C21 N1 C23 C28 85.4(5)
C22 N1 C23 C24 98.9(6)
C21 N1 C23 C24 -93.4(6)
C28 C23 C24 C25 -0.3(8)
N1 C23 C24 C25 178.4(5)
C28 C23 C24 C29 177.7(5)
N1 C23 C24 C29 -3.6(9)
C23 C24 C25 C26 1.3(8)
C29 C24 C25 C26 -176.8(6)
C24 C25 C26 C27 -1.1(9)
C25 C26 C27 C28 -0.2(9)
C25 C26 C27 C33 -177.6(5)
C26 C27 C28 C23 1.2(8)
C33 C27 C28 C23 178.6(5)
C24 C23 C28 C27 -1.0(8)
N1 C23 C28 C27 -179.8(5)
C23 C24 C29 C31 -69.6(7)
C25 C24 C29 C31 108.2(7)
C23 C24 C29 C32 170.7(6)
C25 C24 C29 C32 -11.4(8)
C23 C24 C29 C30 52.7(8)
C25 C24 C29 C30 -129.5(6)
C28 C27 C33 C36 144.5(6)
C26 C27 C33 C36 -38.3(8)
C28 C27 C33 C35 -95.9(7)
C26 C27 C33 C35 81.3(7)
C28 C27 C33 C34 23.3(8)
C26 C27 C33 C34 -159.5(6)
C39 P1 C37 C38 53.7(6)
C41 P1 C37 C38 -56.8(5)
Pt1 P1 C37 C38 -179.4(4)
C37 P1 C39 C40 69.9(6)
C41 P1 C39 C40 -179.5(5)
Pt1 P1 C39 C40 -59.7(6)
C39 P1 C41 C42 175.9(5)
C37 P1 C41 C42 -72.8(5)
Pt1 P1 C41 C42 54.4(5)
C45 P2 C43 C44 55.0(7)
C47 P2 C43 C44 164.8(6)
Pt1 P2 C43 C44 -72.4(6)
C47 P2 C45 C46 -59.4(5)
C43 P2 C45 C46 48.2(5)
Pt1 P2 C45 C46 179.1(4)
C45 P2 C47 C48 177.8(5)
C43 P2 C47 C48 67.3(5)
Pt1 P2 C47 C48 -60.0(5)
